data_4035638
loop_
_publ_author_name
'Castillo, Juan-Carlos'
'Tigreros, Alexis'
'Portilla, Jaime'

_publ_section_title
;
 3-Formylpyrazolo[1,5- a]pyrimidines as Key Intermediates for the
 Preparation of Functional Fluorophores.
;
_journal_issue 18
_journal_name_full 'The Journal of organic chemistry'
_journal_page_first 10887
_journal_page_last 10897
_journal_paper_doi 10.1021/acs.joc.8b01571
_journal_volume 83
_journal_year 2018
_chemical_formula_moiety 'C14 H11 N3 O'
_chemical_formula_sum 'C14 H11 N3 O'
_chemical_formula_weight 237.26
_space_group_crystal_system monoclinic
_space_group_IT_number 15
_space_group_name_Hall '-I 2yc'
_space_group_name_H-M_alt 'I 1 2/c 1'
_atom_sites_solution_hydrogens geom
_atom_sites_solution_primary iterative
_atom_sites_solution_secondary difmap
_audit_creation_method SHELXL-2016/6
_cell_angle_alpha 90
_cell_angle_beta 98.549(15)
_cell_angle_gamma 90
_cell_formula_units_Z 8
_cell_length_a 14.466(2)
_cell_length_b 7.8330(15)
_cell_length_c 20.727(4)
_cell_measurement_reflns_used 3420
_cell_measurement_temperature 298(2)
_cell_measurement_theta_max 26.3460
_cell_measurement_theta_min 3.9120
_cell_volume 2322.5(7)
_computing_cell_refinement
;
CrysAlisPro, Agilent Technologies,
Version 1.171.37.35 (release 13-08-2014 CrysAlis171 .NET)
(compiled Aug 13 2014,18:06:01)
;
_computing_data_collection
;
CrysAlisPro, Agilent Technologies,
Version 1.171.37.35 (release 13-08-2014 CrysAlis171 .NET)
(compiled Aug 13 2014,18:06:01)
;
_computing_data_reduction
;
CrysAlisPro, Agilent Technologies,
Version 1.171.37.35 (release 13-08-2014 CrysAlis171 .NET)
(compiled Aug 13 2014,18:06:01)
;
_computing_molecular_graphics 'Mercury (Macrae et al., 2008)'
_computing_publication_material 'SHELXL-2014 (Sheldrick, 2015)'
_computing_structure_refinement 'SHELXL-2014 (Sheldrick, 2015)'
_computing_structure_solution 'Superflip (Palatinus & Chapuis, 2007)'
_diffrn_ambient_temperature 298(2)
_diffrn_detector 'CCD plate'
_diffrn_detector_area_resol_mean 5.3072
_diffrn_detector_type Atlas
_diffrn_measured_fraction_theta_full 0.998
_diffrn_measured_fraction_theta_max 0.989
_diffrn_measurement_device 'four-circle diffractometer'
_diffrn_measurement_device_type 'SuperNova, Dual, Cu at zero, Atlas'
_diffrn_measurement_method '\w scans'
_diffrn_radiation_type MoK\a
_diffrn_radiation_wavelength 0.71073
_diffrn_reflns_av_R_equivalents 0.0598
_diffrn_reflns_av_unetI/netI 0.0380
_diffrn_reflns_Laue_measured_fraction_full 0.998
_diffrn_reflns_Laue_measured_fraction_max 0.989
_diffrn_reflns_limit_h_max 18
_diffrn_reflns_limit_h_min -18
_diffrn_reflns_limit_k_max 9
_diffrn_reflns_limit_k_min -9
_diffrn_reflns_limit_l_max 24
_diffrn_reflns_limit_l_min -26
_diffrn_reflns_number 12751
_diffrn_reflns_point_group_measured_fraction_full 0.998
_diffrn_reflns_point_group_measured_fraction_max 0.989
_diffrn_reflns_theta_full 25.242
_diffrn_reflns_theta_max 27.086
_diffrn_reflns_theta_min 3.222
_diffrn_source 'SuperNova (Mo) X-ray Source'
_exptl_absorpt_coefficient_mu 0.089
_exptl_absorpt_correction_T_max 1.00000
_exptl_absorpt_correction_T_min 0.73598
_exptl_absorpt_correction_type multi-scan
_exptl_absorpt_process_details
;
CrysAlisPro, Agilent Technologies,
Version 1.171.37.35 (release 13-08-2014 CrysAlis171 .NET)
(compiled Aug 13 2014,18:06:01)
Empirical absorption correction using spherical harmonics,
 implemented in SCALE3 ABSPACK scaling algorithm.
;
_exptl_crystal_colour yellow
_exptl_crystal_density_diffrn 1.357
_exptl_crystal_description parallelepiped
_exptl_crystal_F_000 992
_exptl_crystal_size_max 0.380
_exptl_crystal_size_mid 0.310
_exptl_crystal_size_min 0.220
_refine_diff_density_max 0.268
_refine_diff_density_min -0.213
_refine_diff_density_rms 0.063
_refine_ls_extinction_coef 0.0098(15)
_refine_ls_extinction_expression Fc^*^=kFc[1+0.001xFc^2^\l^3^/sin(2\q)]^-1/4^
_refine_ls_extinction_method 'SHELXL-2016/6 (Sheldrick 2016)'
_refine_ls_goodness_of_fit_ref 1.037
_refine_ls_hydrogen_treatment constr
_refine_ls_matrix_type full
_refine_ls_number_parameters 165
_refine_ls_number_reflns 2529
_refine_ls_number_restraints 0
_refine_ls_restrained_S_all 1.037
_refine_ls_R_factor_all 0.0792
_refine_ls_R_factor_gt 0.0603
_refine_ls_shift/su_max 0.000
_refine_ls_shift/su_mean 0.000
_refine_ls_structure_factor_coef Fsqd
_refine_ls_weighting_details 'w=1/[\s^2^(Fo^2^)+(0.0877P)^2^+1.1731P] where P=(Fo^2^+2Fc^2^)/3'
_refine_ls_weighting_scheme calc
_refine_ls_wR_factor_gt 0.1616
_refine_ls_wR_factor_ref 0.1816
_reflns_Friedel_coverage 0.000
_reflns_number_gt 1813
_reflns_number_total 2529
_reflns_threshold_expression 'I > 2\s(I)'
_cod_data_source_file jo8b01571_si_002.cif
_cod_data_source_block shelxs_2
_cod_original_sg_symbol_H-M 'I 2/c'
_cod_database_code 4035638
_shelx_shelxl_version_number 2016/6
_shelx_space_group_comment
;
The symmetry employed for this shelxl refinement is uniquely defined
by the following loop, which should always be used as a source of
symmetry information in preference to the above space-group names.
They are only intended as comments.
;
_shelx_estimated_absorpt_t_min 0.967
_shelx_estimated_absorpt_t_max 0.981

loop_
_space_group_symop_operation_xyz
'x, y, z'
'x, -y, z+1/2'
'x+1/2, y+1/2, z+1/2'
'x+1/2, -y+1/2, z+1'
'-x, -y, -z'
'-x, y, -z-1/2'
'-x+1/2, -y+1/2, -z+1/2'
'-x+1/2, y+1/2, -z'

loop_
_atom_site_label
_atom_site_type_symbol
_atom_site_fract_x
_atom_site_fract_y
_atom_site_fract_z
_atom_site_U_iso_or_equiv
_atom_site_adp_type
_atom_site_occupancy
_atom_site_site_symmetry_order
_atom_site_calc_flag
_atom_site_refinement_flags_posn
_atom_site_refinement_flags_adp
O1 O 0.17489(12) -0.0133(2) 0.18875(8) 0.0788(6) Uani 1 1 d . .
N1 N 0.07199(11) 0.2538(2) 0.34762(9) 0.0563(5) Uani 1 1 d . .
C1 C 0.14493(15) 0.0684(3) 0.23103(11) 0.0590(6) Uani 1 1 d . .
H1 H 0.084613 0.111703 0.221160 0.071 Uiso 1 1 calc R U
C2 C 0.19462(13) 0.1040(2) 0.29488(9) 0.0478(5) Uani 1 1 d . .
N2 N 0.22810(10) 0.1913(2) 0.39769(7) 0.0446(4) Uani 1 1 d . .
C4 C 0.35796(15) -0.0336(3) 0.29169(11) 0.0638(6) Uani 1 1 d . .
H4A H 0.417123 -0.028880 0.319612 0.096 Uiso 1 1 calc R U
H4B H 0.363689 0.018063 0.250462 0.096 Uiso 1 1 calc R U
H4C H 0.339042 -0.150488 0.284969 0.096 Uiso 1 1 calc R U
C3 C 0.28687(13) 0.0601(3) 0.32263(9) 0.0474(5) Uani 1 1 d . .
N3 N 0.30801(10) 0.1121(2) 0.38406(8) 0.0475(5) Uani 1 1 d . .
C5 C 0.15746(13) 0.1886(2) 0.34457(10) 0.0474(5) Uani 1 1 d . .
C6 C 0.05946(14) 0.3188(3) 0.40412(11) 0.0596(6) Uani 1 1 d . .
H6 H 0.000742 0.362596 0.407883 0.071 Uiso 1 1 calc R U
C7 C 0.12858(13) 0.3266(3) 0.45903(11) 0.0538(5) Uani 1 1 d . .
H7 H 0.115339 0.375677 0.497483 0.065 Uiso 1 1 calc R U
C8 C 0.21585(12) 0.2618(2) 0.45592(9) 0.0453(5) Uani 1 1 d . .
C9 C 0.29358(13) 0.2689(2) 0.51044(9) 0.0474(5) Uani 1 1 d . .
C10 C 0.27669(16) 0.2277(3) 0.57264(10) 0.0589(6) Uani 1 1 d . .
H10 H 0.217708 0.190343 0.579055 0.071 Uiso 1 1 calc R U
C14 C 0.38220(14) 0.3238(3) 0.50120(11) 0.0579(6) Uani 1 1 d . .
H14 H 0.394389 0.349907 0.459511 0.069 Uiso 1 1 calc R U
C13 C 0.45194(16) 0.3393(3) 0.55412(13) 0.0730(7) Uani 1 1 d . .
H13 H 0.510952 0.377759 0.548258 0.088 Uiso 1 1 calc R U
C12 C 0.4339(2) 0.2977(3) 0.61572(13) 0.0776(8) Uani 1 1 d . .
H12 H 0.480998 0.307710 0.651289 0.093 Uiso 1 1 calc R U
C11 C 0.3469(2) 0.2418(3) 0.62490(11) 0.0720(7) Uani 1 1 d . .
H11 H 0.335434 0.213325 0.666542 0.086 Uiso 1 1 calc R U

loop_
_atom_site_aniso_label
_atom_site_aniso_U_11
_atom_site_aniso_U_22
_atom_site_aniso_U_33
_atom_site_aniso_U_23
_atom_site_aniso_U_13
_atom_site_aniso_U_12
O1 0.0850(12) 0.0853(13) 0.0612(10) -0.0195(9) -0.0058(8) 0.0051(9)
N1 0.0405(9) 0.0646(12) 0.0623(12) 0.0074(9) 0.0026(7) 0.0021(7)
C1 0.0565(12) 0.0593(13) 0.0570(13) -0.0011(10) -0.0052(10) -0.0015(9)
C2 0.0456(10) 0.0493(11) 0.0471(11) 0.0033(8) 0.0018(8) -0.0037(8)
N2 0.0381(8) 0.0487(10) 0.0461(9) 0.0028(7) 0.0034(6) -0.0011(6)
C4 0.0552(12) 0.0747(15) 0.0595(13) -0.0135(11) 0.0023(10) 0.0090(10)
C3 0.0462(10) 0.0481(11) 0.0467(11) -0.0004(8) 0.0026(8) -0.0024(8)
N3 0.0391(8) 0.0529(10) 0.0497(10) -0.0017(7) 0.0044(7) 0.0028(6)
C5 0.0406(10) 0.0486(11) 0.0513(11) 0.0077(8) 0.0009(8) -0.0041(8)
C6 0.0431(11) 0.0672(14) 0.0688(15) 0.0093(11) 0.0095(10) 0.0054(9)
C7 0.0464(11) 0.0590(13) 0.0576(13) 0.0028(10) 0.0131(9) 0.0021(9)
C8 0.0440(10) 0.0459(11) 0.0468(11) 0.0038(8) 0.0096(8) -0.0017(7)
C9 0.0472(10) 0.0478(11) 0.0468(11) -0.0023(8) 0.0060(8) 0.0038(8)
C10 0.0697(14) 0.0574(13) 0.0504(13) 0.0005(10) 0.0113(10) 0.0071(10)
C14 0.0489(11) 0.0676(14) 0.0564(13) -0.0083(10) 0.0055(9) -0.0010(9)
C13 0.0516(13) 0.0833(18) 0.0795(18) -0.0236(14) -0.0051(11) 0.0038(11)
C12 0.0808(18) 0.0754(17) 0.0664(16) -0.0186(13) -0.0225(13) 0.0264(13)
C11 0.097(2) 0.0689(16) 0.0474(13) -0.0009(11) 0.0015(12) 0.0206(14)

loop_
_atom_type_symbol
_atom_type_description
_atom_type_scat_dispersion_real
_atom_type_scat_dispersion_imag
_atom_type_scat_source
C C 0.0033 0.0016 'International Tables Vol C Tables 4.2.6.8 and 6.1.1.4'
H H 0.0000 0.0000 'International Tables Vol C Tables 4.2.6.8 and 6.1.1.4'
N N 0.0061 0.0033 'International Tables Vol C Tables 4.2.6.8 and 6.1.1.4'
O O 0.0106 0.0060 'International Tables Vol C Tables 4.2.6.8 and 6.1.1.4'

loop_
_geom_angle_atom_site_label_1
_geom_angle_atom_site_label_2
_geom_angle_atom_site_label_3
_geom_angle
C6 N1 C5 115.96(18)
O1 C1 C2 125.7(2)
O1 C1 H1 117.2
C2 C1 H1 117.2
C5 C2 C3 104.98(17)
C5 C2 C1 125.19(18)
C3 C2 C1 129.80(19)
C8 N2 N3 125.99(15)
C8 N2 C5 122.15(16)
N3 N2 C5 111.84(15)
C3 C4 H4A 109.5
C3 C4 H4B 109.5
H4A C4 H4B 109.5
C3 C4 H4C 109.5
H4A C4 H4C 109.5
H4B C4 H4C 109.5
N3 C3 C2 112.57(17)
N3 C3 C4 119.35(17)
C2 C3 C4 128.07(18)
C3 N3 N2 104.71(14)
N1 C5 N2 121.99(18)
N1 C5 C2 132.08(18)
N2 C5 C2 105.88(16)
N1 C6 C7 124.40(19)
N1 C6 H6 117.8
C7 C6 H6 117.8
C8 C7 C6 119.8(2)
C8 C7 H7 120.1
C6 C7 H7 120.1
N2 C8 C7 115.70(18)
N2 C8 C9 120.68(16)
C7 C8 C9 123.60(19)
C10 C9 C14 119.6(2)
C10 C9 C8 119.04(18)
C14 C9 C8 121.32(18)
C11 C10 C9 120.2(2)
C11 C10 H10 119.9
C9 C10 H10 119.9
C13 C14 C9 119.8(2)
C13 C14 H14 120.1
C9 C14 H14 120.1
C12 C13 C14 119.8(2)
C12 C13 H13 120.1
C14 C13 H13 120.1
C11 C12 C13 120.5(2)
C11 C12 H12 119.8
C13 C12 H12 119.8
C12 C11 C10 120.1(2)
C12 C11 H11 119.9
C10 C11 H11 119.9

loop_
_geom_bond_atom_site_label_1
_geom_bond_atom_site_label_2
_geom_bond_distance
O1 C1 1.216(3)
N1 C6 1.314(3)
N1 C5 1.348(3)
C1 C2 1.436(3)
C1 H1 0.9300
C2 C5 1.398(3)
C2 C3 1.415(3)
N2 C8 1.362(2)
N2 N3 1.378(2)
N2 C5 1.386(2)
C4 C3 1.484(3)
C4 H4A 0.9600
C4 H4B 0.9600
C4 H4C 0.9600
C3 N3 1.329(2)
C6 C7 1.400(3)
C6 H6 0.9300
C7 C8 1.371(3)
C7 H7 0.9300
C8 C9 1.472(3)
C9 C10 1.385(3)
C9 C14 1.392(3)
C10 C11 1.375(3)
C10 H10 0.9300
C14 C13 1.381(3)
C14 H14 0.9300
C13 C12 1.380(4)
C13 H13 0.9300
C12 C11 1.372(4)
C12 H12 0.9300
C11 H11 0.9300

loop_
_geom_torsion_atom_site_label_1
_geom_torsion_atom_site_label_2
_geom_torsion_atom_site_label_3
_geom_torsion_atom_site_label_4
_geom_torsion
O1 C1 C2 C5 -175.6(2)
O1 C1 C2 C3 2.1(4)
C5 C2 C3 N3 -0.5(2)
C1 C2 C3 N3 -178.56(19)
C5 C2 C3 C4 179.2(2)
C1 C2 C3 C4 1.1(4)
C2 C3 N3 N2 0.4(2)
C4 C3 N3 N2 -179.35(18)
C8 N2 N3 C3 178.37(17)
C5 N2 N3 C3 -0.1(2)
C6 N1 C5 N2 -0.5(3)
C6 N1 C5 C2 176.8(2)
C8 N2 C5 N1 -0.8(3)
N3 N2 C5 N1 177.74(16)
C8 N2 C5 C2 -178.73(16)
N3 N2 C5 C2 -0.2(2)
C3 C2 C5 N1 -177.2(2)
C1 C2 C5 N1 0.9(3)
C3 C2 C5 N2 0.4(2)
C1 C2 C5 N2 178.57(18)
C5 N1 C6 C7 1.3(3)
N1 C6 C7 C8 -0.8(3)
N3 N2 C8 C7 -177.03(17)
C5 N2 C8 C7 1.3(3)
N3 N2 C8 C9 4.2(3)
C5 N2 C8 C9 -177.42(16)
C6 C7 C8 N2 -0.6(3)
C6 C7 C8 C9 178.12(18)
N2 C8 C9 C10 -136.6(2)
C7 C8 C9 C10 44.8(3)
N2 C8 C9 C14 46.5(3)
C7 C8 C9 C14 -132.1(2)
C14 C9 C10 C11 0.3(3)
C8 C9 C10 C11 -176.63(18)
C10 C9 C14 C13 -1.0(3)
C8 C9 C14 C13 175.84(19)
C9 C14 C13 C12 1.1(4)
C14 C13 C12 C11 -0.3(4)
C13 C12 C11 C10 -0.4(4)
C9 C10 C11 C12 0.4(3)
